data_4303019
loop_
_publ_author_name
'Carolyn E. Burrow'
'Tara J. Burchell'
'Po-Heng Lin'
'Fatemah Habib'
'Wolfgang Wernsdorfer'
'Rodolphe Cl\'erac'
'Muralee Murugesu'

_publ_section_title
;
Salen-Based [Zn2Ln3] Complexes with Fluorescence and Single-Molecule-Magnet
Properties
;
_journal_name_full 'Inorganic Chemistry'
_journal_page_first 8051
_journal_page_last 8053
_journal_paper_doi 10.1021/ic9007944
_journal_volume 48
_journal_year 2009
_chemical_formula_sum 'C57.5 H70 Ho3 N21 O17.5 Zn2'
_chemical_formula_weight 1960.88
_chemical_name_systematic
; 
 ? 
;
_space_group_IT_number 2
_symmetry_cell_setting triclinic
_symmetry_space_group_name_Hall '-P 1'
_symmetry_space_group_name_H-M 'P -1'
_atom_sites_solution_hydrogens geom
_atom_sites_solution_primary direct
_atom_sites_solution_secondary difmap
_audit_creation_method SHELXL-97
_cell_angle_alpha 84.6820(10)
_cell_angle_beta 77.5150(10)
_cell_angle_gamma 70.5460(10)
_cell_formula_units_Z 2
_cell_length_a 12.2390(11)
_cell_length_b 16.2795(15)
_cell_length_c 18.8252(17)
_cell_measurement_reflns_used 9082
_cell_measurement_temperature 200(2)
_cell_measurement_theta_max 26.42
_cell_measurement_theta_min 2.22
_cell_volume 3452.2(5)
_computing_cell_refinement 'Bruker SMART'
_computing_data_collection 'Bruker SMART'
_computing_data_reduction 'Bruker SAINT'
_computing_molecular_graphics 'Bruker SHELXTL'
_computing_publication_material 'Bruker SHELXTL'
_computing_structure_refinement 'SHELXL-97 (Sheldrick, 1997)'
_computing_structure_solution 'SHELXS-97 (Sheldrick, 1990)'
_diffrn_ambient_temperature 200(2)
_diffrn_measured_fraction_theta_full 0.982
_diffrn_measured_fraction_theta_max 0.982
_diffrn_measurement_device_type 'CCD area detector'
_diffrn_measurement_method 'phi and omega scans'
_diffrn_radiation_monochromator graphite
_diffrn_radiation_source 'fine-focus sealed tube'
_diffrn_radiation_type MoK\a
_diffrn_radiation_wavelength 0.71073
_diffrn_reflns_av_R_equivalents 0.0315
_diffrn_reflns_av_sigmaI/netI 0.0477
_diffrn_reflns_limit_h_max 15
_diffrn_reflns_limit_h_min -15
_diffrn_reflns_limit_k_max 20
_diffrn_reflns_limit_k_min -20
_diffrn_reflns_limit_l_max 23
_diffrn_reflns_limit_l_min -23
_diffrn_reflns_number 31891
_diffrn_reflns_theta_full 26.42
_diffrn_reflns_theta_max 26.42
_diffrn_reflns_theta_min 1.33
_exptl_absorpt_coefficient_mu 4.166
_exptl_absorpt_correction_T_max 0.4357
_exptl_absorpt_correction_T_min 0.4357
_exptl_absorpt_correction_type multi-scan
_exptl_absorpt_process_details SADABS
_exptl_crystal_colour yellow
_exptl_crystal_density_diffrn 1.886
_exptl_crystal_density_meas ?
_exptl_crystal_density_method 'not measured'
_exptl_crystal_description cubic
_exptl_crystal_F_000 1926
_exptl_crystal_size_max 0.20
_exptl_crystal_size_mid 0.20
_exptl_crystal_size_min 0.20
_refine_diff_density_max 1.111
_refine_diff_density_min -0.599
_refine_diff_density_rms 0.133
_refine_ls_extinction_method none
_refine_ls_goodness_of_fit_ref 1.019
_refine_ls_hydrogen_treatment constr
_refine_ls_matrix_type full
_refine_ls_number_parameters 1057
_refine_ls_number_reflns 13947
_refine_ls_number_restraints 237
_refine_ls_restrained_S_all 1.026
_refine_ls_R_factor_all 0.0547
_refine_ls_R_factor_gt 0.0374
_refine_ls_shift/su_max 0.002
_refine_ls_shift/su_mean 0.000
_refine_ls_structure_factor_coef Fsqd
_refine_ls_weighting_details 'calc w=1/[\s^2^(Fo^2^)+(0.0421P)^2^+8.8139P] where P=(Fo^2^+2Fc^2^)/3'
_refine_ls_weighting_scheme calc
_refine_ls_wR_factor_gt 0.0888
_refine_ls_wR_factor_ref 0.0963
_reflns_number_gt 10851
_reflns_number_total 13947
_reflns_threshold_expression >2sigma(I)
_cod_data_source_file ic9007944_si_004.cif
_cod_data_source_block 08052
_cod_depositor_comments
;
The following automatic conversions were performed:
'_symmetry_cell_setting' value 'Triclinic' changed to 'triclinic'
according to '/home/saulius/struct/CIF-dictionaries/cif_core.dic'
dictionary named 'cif_core.dic' version 2.4.1 from 2010-06-29.

Automatic conversion script
Id: cif_fix_enum 1527 2010-12-29 10:47:43Z saulius 

The following automatic conversions were performed:

'_exptl_crystal_density_meas' value 'n/a' was changed to '?' - the
value is perceived as not measured.

Automatic conversion script
Id: cif_fix_values 3008 2015-01-20 13:52:24Z robertas 
;
_cod_original_formula_sum 'C57.50 H70 Ho3 N21 O17.50 Zn2'
_cod_database_code 4303019

loop_
_symmetry_equiv_pos_as_xyz
'x, y, z'
'-x, -y, -z'

loop_
_atom_site_label
_atom_site_type_symbol
_atom_site_fract_x
_atom_site_fract_y
_atom_site_fract_z
_atom_site_U_iso_or_equiv
_atom_site_adp_type
_atom_site_occupancy
_atom_site_symmetry_multiplicity
_atom_site_calc_flag
_atom_site_refinement_flags
_atom_site_disorder_assembly
_atom_site_disorder_group
Ho1 Ho 0.308575(18) 0.827918(14) 0.828162(12) 0.02976(5) Uani 1 1 d . A .
Ho2 Ho 0.452110(19) 0.982724(14) 0.752104(12) 0.02957(5) Uani 1 1 d . . .
Ho3 Ho 0.589926(18) 0.761991(13) 0.701233(12) 0.02823(5) Uani 1 1 d . A .
Zn4 Zn 0.19493(5) 0.65724(4) 0.90140(3) 0.03764(14) Uani 1 1 d . . .
Zn5 Zn 0.66022(5) 0.54812(4) 0.64315(4) 0.03991(15) Uani 1 1 d . . .
N1 N 0.5604(4) 1.0846(3) 0.6958(2) 0.0420(11) Uani 1 1 d . A .
N2 N 0.3505(6) 1.1291(4) 0.8055(4) 0.0390(15) Uani 0.70 1 d PU A 1
N2A N 0.3389(16) 1.1390(11) 0.7767(10) 0.047(3) Uani 0.30 1 d PU A 2
N3 N 0.7041(4) 0.4430(3) 0.7109(3) 0.0481(13) Uani 1 1 d . A .
N4 N 0.5205(4) 0.5053(3) 0.6440(3) 0.0447(12) Uani 1 1 d . A .
N5 N 0.2759(4) 0.5591(3) 0.9674(2) 0.0430(11) Uani 1 1 d . A .
N6 N 0.2240(4) 0.5533(3) 0.8377(3) 0.0435(11) Uani 1 1 d . A .
N7 N 0.5691(4) 0.9948(3) 0.8392(3) 0.0543(13) Uani 1 1 d D A .
N8 N 0.6588(4) 1.0059(3) 0.8294(3) 0.0571(14) Uani 1 1 d D . .
N9 N 0.7473(5) 1.0177(5) 0.8212(4) 0.098(2) Uani 1 1 d D A .
N10 N 0.3440(4) 1.0451(3) 0.6589(3) 0.0572(14) Uani 1 1 d D A .
N11 N 0.2704(9) 1.1050(6) 0.6484(8) 0.067(3) Uani 0.50 1 d PDU A 1
N12 N 0.1905(10) 1.1624(8) 0.6409(8) 0.091(4) Uani 0.50 1 d PDU A 1
N11A N 0.2897(11) 1.1120(6) 0.6433(8) 0.063(3) Uani 0.50 1 d PDU A 2
N12A N 0.2373(13) 1.1793(7) 0.6258(8) 0.089(4) Uani 0.50 1 d PDU A 2
N13 N 0.7705(5) 0.5060(3) 0.5454(3) 0.0578(15) Uani 1 1 d D A .
N14 N 0.8389(8) 0.4413(5) 0.5477(6) 0.094(4) Uani 0.56 1 d PDU A 1
N15 N 0.8938(16) 0.3719(7) 0.5443(11) 0.144(7) Uani 0.56 1 d PDU A 1
N14A N 0.7429(12) 0.5409(8) 0.4952(5) 0.093(4) Uani 0.44 1 d PDU A 2
N15A N 0.7274(15) 0.5740(10) 0.4417(6) 0.117(5) Uani 0.44 1 d PDU A 2
N16 N 0.0203(4) 0.6922(3) 0.9491(3) 0.0595(15) Uani 1 1 d D A .
N17 N -0.0208(4) 0.6646(3) 0.9941(3) 0.0510(13) Uani 1 1 d D . .
N18 N -0.0785(6) 0.6393(4) 1.0439(4) 0.087(2) Uani 1 1 d D A .
N19 N 0.4708(4) 0.6959(2) 0.7925(3) 0.0444(12) Uani 1 1 d D . .
N20 N 0.4792(4) 0.6233(2) 0.8094(3) 0.0481(13) Uani 1 1 d D A .
N21 N 0.4859(5) 0.5529(3) 0.8259(4) 0.075(2) Uani 1 1 d D . .
O1 O 0.7511(3) 0.7655(2) 0.59802(19) 0.0403(9) Uani 1 1 d . . .
O2 O 0.6208(3) 0.8975(2) 0.67809(18) 0.0315(8) Uani 1 1 d . A .
O3 O 0.2756(3) 0.9782(2) 0.82513(18) 0.0341(8) Uani 1 1 d . A .
O4 O 0.1016(3) 0.9188(2) 0.8776(2) 0.0487(11) Uani 1 1 d . . .
O5 O 0.7642(3) 0.7292(2) 0.7632(2) 0.0397(9) Uani 1 1 d . . .
O6 O 0.7091(3) 0.6168(2) 0.70675(19) 0.0352(8) Uani 1 1 d . A .
O7 O 0.5525(3) 0.6714(2) 0.62832(19) 0.0376(8) Uani 1 1 d . A .
O8 O 0.5116(3) 0.8202(2) 0.5624(2) 0.0413(9) Uani 1 1 d . . .
O9 O 0.3309(3) 0.8631(2) 0.95840(19) 0.0381(9) Uani 1 1 d . . .
O10 O 0.2840(3) 0.7320(2) 0.92627(18) 0.0345(8) Uani 1 1 d . A .
O11 O 0.2142(3) 0.7305(2) 0.80921(18) 0.0373(8) Uani 1 1 d . A .
O12 O 0.1608(3) 0.8656(2) 0.7256(2) 0.0492(10) Uani 1 1 d . . .
O13 O 0.4990(3) 0.8466(2) 0.81198(17) 0.0297(8) Uani 1 1 d . A .
H13 H 0.5410 0.8362 0.8537 0.036 Uiso 1 1 calc R . .
O14 O 0.4020(3) 0.8599(2) 0.71252(17) 0.0294(7) Uani 1 1 d . A .
H14 H 0.3598 0.8694 0.6710 0.035 Uiso 1 1 calc R . .
C1 C 0.8061(6) 0.7000(4) 0.5434(4) 0.072(2) Uani 1 1 d . A .
H1A H 0.7984 0.7269 0.4952 0.108 Uiso 1 1 calc R . .
H1B H 0.7673 0.6552 0.5526 0.108 Uiso 1 1 calc R . .
H1C H 0.8900 0.6733 0.5453 0.108 Uiso 1 1 calc R . .
C2 C 0.7826(4) 0.8406(3) 0.5821(3) 0.0326(11) Uani 1 1 d . A .
C3 C 0.8731(5) 0.8488(4) 0.5276(3) 0.0454(14) Uani 1 1 d . . .
H3A H 0.9187 0.8015 0.4966 0.054 Uiso 1 1 calc R A .
C4 C 0.8978(5) 0.9277(4) 0.5181(3) 0.0490(15) Uani 1 1 d . A .
H4A H 0.9599 0.9342 0.4802 0.059 Uiso 1 1 calc R . .
C5 C 0.8328(4) 0.9949(4) 0.5631(3) 0.0465(15) Uani 1 1 d . . .
H5A H 0.8534 1.0468 0.5579 0.056 Uiso 1 1 calc R A .
C6 C 0.7354(4) 0.9897(3) 0.6175(3) 0.0364(12) Uani 1 1 d . A .
C7 C 0.7105(4) 0.9113(3) 0.6282(2) 0.0284(11) Uani 1 1 d . . .
C8 C 0.6650(5) 1.0679(3) 0.6559(3) 0.0393(12) Uani 1 1 d . . .
H8A H 0.6996 1.1129 0.6514 0.047 Uiso 1 1 calc R A .
C9 C 0.4932(7) 1.1758(5) 0.7137(5) 0.0454(19) Uani 0.70 1 d PU A 1
H9A H 0.4356 1.1998 0.6812 0.055 Uiso 0.70 1 calc PR A 1
H9B H 0.5477 1.2105 0.7056 0.055 Uiso 0.70 1 calc PR A 1
C10 C 0.4278(7) 1.1828(5) 0.7927(5) 0.0451(16) Uani 0.70 1 d PU A 1
H10A H 0.4855 1.1630 0.8254 0.054 Uiso 0.70 1 calc PR A 1
H10B H 0.3803 1.2443 0.8035 0.054 Uiso 0.70 1 calc PR A 1
C11 C 0.2384(8) 1.1698(6) 0.8224(5) 0.044(3) Uani 0.70 1 d PU A 1
H11 H 0.2114 1.2312 0.8145 0.053 Uiso 0.70 1 calc PR A 1
C9A C 0.5299(19) 1.1678(13) 0.7322(13) 0.049(3) Uani 0.30 1 d PU A 2
H9A1 H 0.5506 1.1588 0.7810 0.058 Uiso 0.30 1 calc PR A 2
H9A2 H 0.5691 1.2075 0.7027 0.058 Uiso 0.30 1 calc PR A 2
C10A C 0.4067(18) 1.1994(12) 0.7368(13) 0.052(3) Uani 0.30 1 d PU A 2
H10C H 0.3908 1.2109 0.6869 0.063 Uiso 0.30 1 calc PR A 2
H10D H 0.3750 1.2558 0.7619 0.063 Uiso 0.30 1 calc PR A 2
C11A C 0.2505(19) 1.1628(15) 0.8421(12) 0.033(5) Uani 0.30 1 d PU A 2
H11A H 0.2555 1.1995 0.8768 0.040 Uiso 0.30 1 calc PR A 2
C12 C 0.1530(5) 1.1277(4) 0.8524(3) 0.0467(15) Uani 1 1 d . . .
C13 C 0.0397(6) 1.1833(4) 0.8807(5) 0.076(2) Uani 1 1 d . A .
H13A H 0.0270 1.2440 0.8820 0.091 Uiso 1 1 calc R . .
C14 C -0.0528(7) 1.1528(5) 0.9063(6) 0.105(4) Uani 1 1 d . . .
H14A H -0.1290 1.1919 0.9251 0.125 Uiso 1 1 calc R A .
C15 C -0.0351(6) 1.0651(4) 0.9047(5) 0.084(3) Uani 1 1 d . A .
H15A H -0.1000 1.0438 0.9212 0.101 Uiso 1 1 calc R . .
C16 C 0.0750(5) 1.0079(4) 0.8795(3) 0.0486(16) Uani 1 1 d . A .
C17 C 0.1710(4) 1.0375(3) 0.8511(3) 0.0383(13) Uani 1 1 d . A .
C18 C -0.0011(5) 0.8887(4) 0.8916(5) 0.077(3) Uani 1 1 d . A .
H18A H -0.0594 0.9251 0.8635 0.116 Uiso 1 1 calc R . .
H18B H -0.0365 0.8930 0.9436 0.116 Uiso 1 1 calc R . .
H18C H 0.0236 0.8280 0.8770 0.116 Uiso 1 1 calc R . .
C19 C 0.8177(5) 0.7895(4) 0.7801(3) 0.0534(15) Uani 1 1 d . A .
H19A H 0.9038 0.7656 0.7649 0.080 Uiso 1 1 calc R . .
H19B H 0.7973 0.7989 0.8327 0.080 Uiso 1 1 calc R . .
H19C H 0.7886 0.8451 0.7543 0.080 Uiso 1 1 calc R . .
C20 C 0.8079(4) 0.6445(3) 0.7897(3) 0.0395(13) Uani 1 1 d . A .
C21 C 0.8800(5) 0.6185(4) 0.8397(3) 0.0480(15) Uani 1 1 d . . .
H21A H 0.9056 0.6598 0.8583 0.058 Uiso 1 1 calc R A .
C22 C 0.9154(5) 0.5325(4) 0.8630(3) 0.0549(17) Uani 1 1 d . A .
H22A H 0.9656 0.5145 0.8976 0.066 Uiso 1 1 calc R . .
C23 C 0.8776(5) 0.4725(4) 0.8361(3) 0.0536(17) Uani 1 1 d . . .
H23A H 0.9007 0.4137 0.8534 0.064 Uiso 1 1 calc R A .
C24 C 0.8053(5) 0.4971(4) 0.7832(3) 0.0446(14) Uani 1 1 d . A .
C25 C 0.7730(4) 0.5843(3) 0.7567(3) 0.0376(13) Uani 1 1 d . . .
C26 C 0.7622(5) 0.4317(4) 0.7613(3) 0.0486(16) Uani 1 1 d . . .
H26A H 0.7787 0.3770 0.7865 0.058 Uiso 1 1 calc R A .
C27 C 0.6544(6) 0.3777(4) 0.6945(4) 0.0604(18) Uani 1 1 d . . .
H27A H 0.6555 0.3341 0.7349 0.073 Uiso 1 1 calc R A .
H27B H 0.7023 0.3470 0.6495 0.073 Uiso 1 1 calc R . .
C28 C 0.5258(6) 0.4246(4) 0.6846(4) 0.0580(17) Uani 1 1 d . A .
H28A H 0.5000 0.3869 0.6581 0.070 Uiso 1 1 calc R . .
H28B H 0.4723 0.4369 0.7328 0.070 Uiso 1 1 calc R . .
C29 C 0.4421(5) 0.5414(4) 0.6073(3) 0.0510(15) Uani 1 1 d . . .
H29A H 0.3889 0.5114 0.6039 0.061 Uiso 1 1 calc R A .
C30 C 0.4260(5) 0.6259(4) 0.5695(3) 0.0442(14) Uani 1 1 d . A .
C31 C 0.3496(5) 0.6508(4) 0.5187(4) 0.0572(16) Uani 1 1 d . . .
H31A H 0.3133 0.6109 0.5088 0.069 Uiso 1 1 calc R A .
C32 C 0.3268(6) 0.7289(4) 0.4840(4) 0.0638(18) Uani 1 1 d . A .
H32A H 0.2751 0.7432 0.4504 0.077 Uiso 1 1 calc R . .
C33 C 0.3787(5) 0.7892(4) 0.4972(3) 0.0530(16) Uani 1 1 d . . .
H33A H 0.3620 0.8446 0.4731 0.064 Uiso 1 1 calc R A .
C34 C 0.4536(4) 0.7672(3) 0.5451(3) 0.0363(12) Uani 1 1 d . A .
C35 C 0.4790(4) 0.6861(3) 0.5825(3) 0.0362(12) Uani 1 1 d . . .
C36 C 0.5031(6) 0.8998(4) 0.5212(4) 0.0565(16) Uani 1 1 d . . .
H36A H 0.5509 0.9296 0.5371 0.085 Uiso 1 1 calc R . .
H36B H 0.4204 0.9373 0.5288 0.085 Uiso 1 1 calc R . .
H36C H 0.5322 0.8868 0.4694 0.085 Uiso 1 1 calc R . .
C37 C 0.3415(5) 0.9420(3) 0.9802(3) 0.0463(14) Uani 1 1 d . A .
H37A H 0.2979 0.9551 1.0302 0.069 Uiso 1 1 calc R . .
H37B H 0.3089 0.9902 0.9475 0.069 Uiso 1 1 calc R . .
H37C H 0.4251 0.9346 0.9777 0.069 Uiso 1 1 calc R . .
C38 C 0.3603(4) 0.7920(3) 1.0045(3) 0.0361(12) Uani 1 1 d . A .
C39 C 0.4113(5) 0.7870(4) 1.0632(3) 0.0496(15) Uani 1 1 d . . .
H39A H 0.4277 0.8359 1.0764 0.060 Uiso 1 1 calc R A .
C40 C 0.4390(6) 0.7091(4) 1.1033(3) 0.0582(17) Uani 1 1 d . A .
H40A H 0.4754 0.7049 1.1438 0.070 Uiso 1 1 calc R . .
C41 C 0.4147(5) 0.6400(4) 1.0853(3) 0.0532(16) Uani 1 1 d . . .
H41A H 0.4352 0.5876 1.1134 0.064 Uiso 1 1 calc R A .
C42 C 0.3608(4) 0.6426(3) 1.0269(3) 0.0371(12) Uani 1 1 d . A .
C43 C 0.3333(4) 0.7205(3) 0.9844(3) 0.0327(11) Uani 1 1 d . . .
C44 C 0.3372(5) 0.5639(4) 1.0125(3) 0.0457(14) Uani 1 1 d . . .
H44A H 0.3705 0.5123 1.0389 0.055 Uiso 1 1 calc R A .
C45 C 0.2542(6) 0.4787(4) 0.9554(3) 0.0570(16) Uani 1 1 d . . .
H45A H 0.1726 0.4818 0.9795 0.068 Uiso 1 1 calc R A .
H45B H 0.3099 0.4282 0.9764 0.068 Uiso 1 1 calc R . .
C46 C 0.2717(5) 0.4682(3) 0.8730(3) 0.0490(15) Uani 1 1 d . A .
H46A H 0.3569 0.4426 0.8522 0.059 Uiso 1 1 calc R . .
H46B H 0.2308 0.4282 0.8638 0.059 Uiso 1 1 calc R . .
C47 C 0.1989(5) 0.5599(4) 0.7749(3) 0.0457(14) Uani 1 1 d . . .
H47A H 0.2048 0.5080 0.7529 0.055 Uiso 1 1 calc R A .
C48 C 0.1613(5) 0.6422(4) 0.7339(3) 0.0422(13) Uani 1 1 d . A .
C49 C 0.1176(5) 0.6412(4) 0.6708(3) 0.0579(17) Uani 1 1 d . . .
H49A H 0.1117 0.5880 0.6578 0.069 Uiso 1 1 calc R A .
C50 C 0.0838(6) 0.7124(5) 0.6279(4) 0.0646(19) Uani 1 1 d . A .
H50A H 0.0514 0.7093 0.5871 0.078 Uiso 1 1 calc R . .
C51 C 0.0961(5) 0.7899(4) 0.6433(3) 0.0542(16) Uani 1 1 d . . .
H51A H 0.0739 0.8402 0.6130 0.065 Uiso 1 1 calc R A .
C52 C 0.1420(4) 0.7924(4) 0.7048(3) 0.0426(14) Uani 1 1 d . A .
C53 C 0.1735(4) 0.7208(3) 0.7510(3) 0.0355(12) Uani 1 1 d . . .
C54 C 0.1176(7) 0.9461(4) 0.6878(4) 0.075(2) Uani 1 1 d . A .
H54A H 0.0316 0.9622 0.6933 0.113 Uiso 1 1 calc R . .
H54B H 0.1544 0.9398 0.6360 0.113 Uiso 1 1 calc R . .
H54C H 0.1369 0.9917 0.7080 0.113 Uiso 1 1 calc R . .
C100 C 0.7017(14) 0.8313(13) 0.9899(13) 0.112(6) Uani 0.38 1 d PDU B 3
H10E H 0.6388 0.8860 1.0049 0.168 Uiso 0.38 1 calc PR B 3
H10F H 0.7701 0.8441 0.9595 0.168 Uiso 0.38 1 calc PR B 3
H10G H 0.7248 0.7974 1.0332 0.168 Uiso 0.38 1 calc PR B 3
O100 O 0.6580(17) 0.7805(13) 0.9478(11) 0.140(6) Uani 0.38 1 d PDU B 3
H100 H 0.6835 0.7274 0.9592 0.210 Uiso 0.38 1 calc PR B 3
C200 C 0.6847(10) 0.8242(11) 0.9935(6) 0.095(4) Uani 0.62 1 d PDU C 4
H20A H 0.7616 0.8326 0.9753 0.143 Uiso 0.62 1 calc PR C 4
H20B H 0.6965 0.7645 1.0127 0.143 Uiso 0.62 1 calc PR C 4
H20C H 0.6392 0.8654 1.0323 0.143 Uiso 0.62 1 calc PR C 4
O200 O 0.6192(8) 0.8395(7) 0.9334(5) 0.097(3) Uani 0.62 1 d PDU C 4
H200 H 0.5849 0.8021 0.9361 0.146 Uiso 0.62 1 calc PR C 4
C101 C 0.9016(12) 0.1721(11) 0.7082(5) 0.103(4) Uani 0.60 1 d PDU D 3
H10H H 0.9490 0.2080 0.7145 0.154 Uiso 0.60 1 calc PR D 3
H10I H 0.9450 0.1105 0.7161 0.154 Uiso 0.60 1 calc PR D 3
H10J H 0.8266 0.1889 0.7434 0.154 Uiso 0.60 1 calc PR D 3
O101 O 0.8776(8) 0.1855(6) 0.6332(5) 0.092(3) Uani 0.60 1 d PDU D 3
H101 H 0.9021 0.2256 0.6120 0.138 Uiso 0.60 1 calc PR D 3
C201 C 0.9335(11) 0.1729(17) 0.6830(16) 0.116(6) Uani 0.40 1 d PDU E 4
H20D H 0.9199 0.2330 0.6645 0.173 Uiso 0.40 1 calc PR E 4
H20E H 0.9711 0.1326 0.6426 0.173 Uiso 0.40 1 calc PR E 4
H20F H 0.9851 0.1607 0.7186 0.173 Uiso 0.40 1 calc PR E 4
O201 O 0.8189(13) 0.1612(12) 0.7186(11) 0.131(5) Uani 0.40 1 d PDU E 4
H201 H 0.7643 0.2088 0.7175 0.197 Uiso 0.40 1 calc PR E 4
C102 C 0.8657(12) 0.5966(15) 0.3569(16) 0.156(7) Uani 0.40 1 d PDU F 3
H10K H 0.8438 0.6570 0.3385 0.234 Uiso 0.40 1 calc PR F 3
H10L H 0.9068 0.5572 0.3163 0.234 Uiso 0.40 1 calc PR F 3
H10M H 0.9179 0.5891 0.3915 0.234 Uiso 0.40 1 calc PR F 3
O102 O 0.7574(14) 0.5763(12) 0.3941(12) 0.147(6) Uani 0.40 1 d PDU F 3
H102 H 0.7437 0.5428 0.3684 0.220 Uiso 0.40 1 calc PR F 3
C202 C 0.8588(9) 0.6422(12) 0.2720(13) 0.171(7) Uani 0.60 1 d PDU G 4
H20G H 0.8597 0.7020 0.2734 0.256 Uiso 0.60 1 calc PR G 4
H20H H 0.8875 0.6217 0.2219 0.256 Uiso 0.60 1 calc PR G 4
H20I H 0.9101 0.6043 0.3034 0.256 Uiso 0.60 1 calc PR G 4
O202 O 0.7356(9) 0.6402(7) 0.2982(8) 0.154(5) Uani 0.60 1 d PDU G 4
H202 H 0.7093 0.6611 0.3400 0.230 Uiso 0.60 1 calc PR G 4
O103 O 0.9220(8) 0.3450(6) 0.5639(7) 0.074(3) Uani 0.50 1 d PDU H 3
H103 H 0.9077 0.3001 0.5831 0.110 Uiso 0.50 1 calc PR H 3
C103 C 0.9930(12) 0.3716(12) 0.6071(10) 0.127(7) Uani 0.50 1 d PDU H 3
H10N H 1.0425 0.4019 0.5751 0.190 Uiso 0.50 1 calc PR H 3
H10O H 1.0434 0.3197 0.6289 0.190 Uiso 0.50 1 calc PR H 3
H10P H 0.9397 0.4106 0.6456 0.190 Uiso 0.50 1 calc PR H 3

loop_
_atom_site_aniso_label
_atom_site_aniso_U_11
_atom_site_aniso_U_22
_atom_site_aniso_U_33
_atom_site_aniso_U_23
_atom_site_aniso_U_13
_atom_site_aniso_U_12
Ho1 0.02662(10) 0.02960(10) 0.03148(11) 0.00298(9) -0.00373(9) -0.00921(8)
Ho2 0.03152(10) 0.02609(10) 0.03199(11) -0.00120(9) -0.00559(9) -0.01073(8)
Ho3 0.02883(10) 0.02523(10) 0.03111(11) -0.00095(8) -0.00270(9) -0.01125(8)
Zn4 0.0381(3) 0.0420(3) 0.0377(3) 0.0007(3) -0.0057(3) -0.0209(2)
Zn5 0.0472(3) 0.0286(3) 0.0450(3) -0.0035(3) -0.0089(3) -0.0131(2)
N1 0.058(3) 0.033(2) 0.037(2) -0.0010(18) -0.009(2) -0.0187(19)
N2 0.040(3) 0.038(3) 0.045(3) -0.006(3) -0.018(3) -0.014(2)
N2A 0.049(4) 0.035(4) 0.058(5) -0.005(4) -0.008(5) -0.017(4)
N3 0.054(3) 0.024(2) 0.064(3) -0.007(2) -0.012(2) -0.0079(19)
N4 0.051(2) 0.035(2) 0.053(3) 0.001(2) -0.012(2) -0.0205(19)
N5 0.056(2) 0.044(2) 0.035(2) 0.0047(19) -0.005(2) -0.028(2)
N6 0.043(2) 0.042(2) 0.048(3) -0.008(2) -0.004(2) -0.0191(19)
N7 0.073(3) 0.058(3) 0.046(3) 0.007(2) -0.020(2) -0.037(2)
N8 0.066(3) 0.049(3) 0.064(3) -0.011(2) -0.033(3) -0.014(2)
N9 0.063(3) 0.110(5) 0.134(6) -0.039(4) -0.045(4) -0.018(4)
N10 0.075(3) 0.048(3) 0.063(3) 0.010(2) -0.034(3) -0.029(2)
N11 0.076(5) 0.063(5) 0.058(5) 0.017(4) -0.022(5) -0.016(5)
N12 0.084(7) 0.089(7) 0.079(7) 0.022(6) -0.021(6) -0.002(6)
N11A 0.072(5) 0.063(5) 0.053(5) 0.017(4) -0.021(5) -0.018(4)
N12A 0.095(8) 0.070(6) 0.079(7) 0.032(6) -0.020(6) -0.003(6)
N13 0.075(3) 0.035(2) 0.064(3) -0.011(2) -0.002(3) -0.023(2)
N14 0.064(6) 0.147(9) 0.083(7) -0.058(7) 0.002(6) -0.044(6)
N15 0.111(11) 0.193(15) 0.121(11) -0.026(11) -0.014(9) -0.038(11)
N14A 0.134(9) 0.123(8) 0.049(7) -0.037(7) 0.032(7) -0.098(7)
N15A 0.156(10) 0.161(10) 0.071(9) -0.047(9) 0.029(9) -0.119(8)
N16 0.031(2) 0.065(3) 0.083(4) -0.034(3) -0.006(2) -0.011(2)
N17 0.077(3) 0.032(2) 0.055(3) 0.008(2) -0.037(3) -0.019(2)
N18 0.094(4) 0.086(4) 0.083(5) 0.020(4) -0.008(4) -0.041(4)
N19 0.048(2) 0.0202(19) 0.057(3) 0.0063(19) 0.008(2) -0.0136(17)
N20 0.039(2) 0.035(2) 0.056(3) 0.005(2) 0.013(2) -0.0096(19)
N21 0.065(3) 0.034(3) 0.106(5) 0.015(3) 0.013(3) -0.013(2)
O1 0.0395(18) 0.0415(18) 0.039(2) -0.0110(15) 0.0104(16) -0.0208(15)
O2 0.0327(15) 0.0312(15) 0.0334(18) -0.0007(14) -0.0012(14) -0.0173(13)
O3 0.0273(16) 0.0326(17) 0.0390(19) -0.0053(15) -0.0042(14) -0.0055(13)
O4 0.0273(17) 0.043(2) 0.067(3) 0.0061(19) 0.0024(18) -0.0086(15)
O5 0.0369(17) 0.0377(18) 0.047(2) -0.0046(16) -0.0141(16) -0.0110(15)
O6 0.0360(17) 0.0311(16) 0.0384(19) -0.0040(14) -0.0090(15) -0.0087(14)
O7 0.0438(18) 0.0308(16) 0.043(2) 0.0036(15) -0.0192(16) -0.0133(14)
O8 0.057(2) 0.0323(17) 0.043(2) 0.0046(15) -0.0172(17) -0.0222(15)
O9 0.0455(18) 0.0376(18) 0.0345(18) 0.0057(15) -0.0138(15) -0.0158(15)
O10 0.0377(16) 0.0392(17) 0.0320(18) 0.0026(14) -0.0095(14) -0.0189(14)
O11 0.0369(17) 0.0466(19) 0.0332(18) 0.0024(15) -0.0113(15) -0.0178(15)
O12 0.050(2) 0.051(2) 0.056(2) 0.0119(18) -0.0250(18) -0.0225(17)
O13 0.0281(15) 0.0345(16) 0.0249(16) 0.0011(13) -0.0030(13) -0.0099(13)
O14 0.0299(15) 0.0324(16) 0.0295(17) 0.0015(13) -0.0076(13) -0.0142(13)
C1 0.079(4) 0.061(3) 0.076(4) -0.033(3) 0.034(4) -0.043(3)
C2 0.033(2) 0.035(2) 0.035(3) 0.002(2) -0.006(2) -0.0174(19)
C3 0.038(3) 0.051(3) 0.045(3) -0.002(3) 0.002(2) -0.017(2)
C4 0.043(3) 0.050(3) 0.053(4) 0.012(3) 0.004(3) -0.026(2)
C5 0.039(3) 0.042(3) 0.066(4) 0.013(3) -0.012(3) -0.025(2)
C6 0.035(2) 0.043(3) 0.038(3) 0.010(2) -0.012(2) -0.022(2)
C7 0.028(2) 0.037(2) 0.023(2) 0.0005(19) -0.0062(18) -0.0137(19)
C8 0.050(3) 0.034(2) 0.042(3) 0.007(2) -0.012(2) -0.026(2)
C9 0.044(3) 0.030(3) 0.063(4) -0.003(3) -0.007(3) -0.014(3)
C10 0.051(3) 0.033(3) 0.057(3) -0.009(3) -0.011(3) -0.018(2)
C11 0.046(4) 0.030(4) 0.057(5) -0.008(4) -0.012(4) -0.009(3)
C9A 0.053(5) 0.033(4) 0.061(5) -0.007(4) -0.005(5) -0.018(4)
C10A 0.056(4) 0.036(4) 0.062(4) -0.005(4) -0.003(4) -0.015(4)
C11A 0.036(7) 0.037(7) 0.032(7) -0.011(6) -0.013(6) -0.013(5)
C12 0.044(3) 0.039(3) 0.053(3) -0.013(3) -0.003(3) -0.009(2)
C13 0.058(4) 0.050(4) 0.107(6) -0.029(4) 0.012(4) -0.012(3)
C14 0.053(4) 0.047(4) 0.178(9) -0.029(5) 0.040(5) -0.001(3)
C15 0.051(4) 0.052(4) 0.125(7) -0.014(4) 0.035(4) -0.012(3)
C16 0.034(3) 0.040(3) 0.060(4) -0.004(3) 0.001(3) -0.002(2)
C17 0.029(2) 0.039(3) 0.040(3) -0.004(2) -0.004(2) -0.004(2)
C18 0.039(3) 0.049(4) 0.133(7) 0.009(4) 0.006(4) -0.017(3)
C19 0.060(3) 0.058(3) 0.060(4) 0.000(3) -0.022(3) -0.036(3)
C20 0.030(2) 0.046(3) 0.037(3) -0.007(2) -0.001(2) -0.008(2)
C21 0.043(3) 0.057(3) 0.043(3) 0.004(3) -0.009(3) -0.015(3)
C22 0.053(3) 0.064(4) 0.047(3) 0.010(3) -0.022(3) -0.014(3)
C23 0.051(3) 0.045(3) 0.052(4) 0.008(3) -0.013(3) 0.001(3)
C24 0.038(3) 0.041(3) 0.046(3) 0.001(3) -0.003(2) -0.005(2)
C25 0.027(2) 0.043(3) 0.036(3) -0.008(2) -0.002(2) -0.004(2)
C26 0.045(3) 0.034(3) 0.055(4) 0.003(3) -0.009(3) 0.000(2)
C27 0.083(4) 0.035(3) 0.068(4) 0.000(3) -0.017(4) -0.025(3)
C28 0.067(4) 0.040(3) 0.073(4) -0.001(3) -0.013(3) -0.026(3)
C29 0.060(3) 0.043(3) 0.061(4) -0.009(3) -0.008(3) -0.031(2)
C30 0.045(3) 0.044(3) 0.049(3) -0.005(2) -0.011(2) -0.019(2)
C31 0.070(3) 0.058(3) 0.063(4) -0.003(3) -0.033(3) -0.032(3)
C32 0.080(4) 0.071(4) 0.061(4) 0.008(3) -0.047(3) -0.033(3)
C33 0.069(4) 0.054(3) 0.043(3) 0.003(3) -0.025(3) -0.021(3)
C34 0.046(3) 0.038(3) 0.028(2) -0.001(2) -0.008(2) -0.016(2)
C35 0.039(2) 0.038(3) 0.034(3) -0.004(2) -0.006(2) -0.014(2)
C36 0.077(4) 0.049(3) 0.057(4) 0.018(3) -0.028(3) -0.034(3)
C37 0.066(3) 0.037(3) 0.041(3) 0.002(2) -0.016(3) -0.021(2)
C38 0.032(2) 0.044(3) 0.032(3) 0.003(2) -0.001(2) -0.015(2)
C39 0.069(3) 0.050(3) 0.039(3) 0.003(2) -0.019(3) -0.027(3)
C40 0.077(4) 0.060(4) 0.050(3) 0.008(3) -0.035(3) -0.027(3)
C41 0.063(4) 0.046(3) 0.047(3) 0.016(3) -0.022(3) -0.011(3)
C42 0.038(2) 0.044(3) 0.030(3) 0.005(2) -0.006(2) -0.018(2)
C43 0.030(2) 0.042(3) 0.027(2) 0.000(2) -0.0032(19) -0.014(2)
C44 0.051(3) 0.044(3) 0.039(3) 0.015(2) -0.006(3) -0.017(2)
C45 0.085(4) 0.046(3) 0.053(4) 0.009(3) -0.012(3) -0.042(3)
C46 0.064(3) 0.034(3) 0.052(3) 0.004(2) -0.011(3) -0.023(2)
C47 0.044(3) 0.046(3) 0.048(3) -0.014(3) -0.005(3) -0.015(2)
C48 0.043(3) 0.047(3) 0.042(3) -0.002(2) -0.013(2) -0.019(2)
C49 0.059(3) 0.065(4) 0.056(4) -0.018(3) -0.014(3) -0.021(3)
C50 0.075(4) 0.068(4) 0.058(4) -0.007(3) -0.033(3) -0.019(3)
C51 0.052(3) 0.068(4) 0.046(3) 0.001(3) -0.022(3) -0.017(3)
C52 0.031(2) 0.055(3) 0.044(3) -0.002(3) -0.015(2) -0.013(2)
C53 0.026(2) 0.045(3) 0.035(3) -0.003(2) -0.006(2) -0.010(2)
C54 0.092(4) 0.064(4) 0.090(5) 0.027(4) -0.057(4) -0.034(3)
C100 0.096(9) 0.129(9) 0.100(9) 0.003(9) -0.008(8) -0.031(9)
O100 0.116(8) 0.144(9) 0.128(9) 0.011(8) 0.016(8) -0.028(8)
C200 0.076(6) 0.132(8) 0.095(7) -0.010(7) -0.022(6) -0.051(6)
O200 0.082(5) 0.126(7) 0.083(5) 0.019(5) -0.025(4) -0.032(5)
C101 0.066(6) 0.095(7) 0.139(9) 0.020(7) -0.031(7) -0.016(6)
O101 0.090(5) 0.087(5) 0.111(6) -0.013(5) -0.027(5) -0.038(4)
C201 0.099(9) 0.100(9) 0.141(10) 0.024(9) -0.037(9) -0.021(8)
O201 0.124(8) 0.117(8) 0.157(9) 0.027(8) -0.034(8) -0.048(7)
C102 0.181(12) 0.121(11) 0.150(12) -0.051(11) 0.003(12) -0.036(11)
O102 0.169(12) 0.145(10) 0.161(14) -0.049(11) -0.003(12) -0.103(9)
C202 0.158(11) 0.116(10) 0.173(12) -0.016(10) 0.011(11) 0.019(10)
O202 0.131(9) 0.099(7) 0.191(11) -0.053(8) -0.031(9) 0.027(7)
O103 0.050(5) 0.043(5) 0.118(9) -0.025(5) -0.005(6) -0.003(4)
C103 0.091(11) 0.101(11) 0.142(13) -0.023(11) 0.019(11) 0.007(10)

loop_
_atom_type_symbol
_atom_type_description
_atom_type_scat_dispersion_real
_atom_type_scat_dispersion_imag
_atom_type_scat_source
C C 0.0033 0.0016 'International Tables Vol C Tables 4.2.6.8 and 6.1.1.4'
H H 0.0000 0.0000 'International Tables Vol C Tables 4.2.6.8 and 6.1.1.4'
N N 0.0061 0.0033 'International Tables Vol C Tables 4.2.6.8 and 6.1.1.4'
O O 0.0106 0.0060 'International Tables Vol C Tables 4.2.6.8 and 6.1.1.4'
Zn Zn 0.2839 1.4301 'International Tables Vol C Tables 4.2.6.8 and 6.1.1.4'
Ho Ho -0.2175 4.6783 'International Tables Vol C Tables 4.2.6.8 and 6.1.1.4'

loop_
_geom_angle_atom_site_label_1
_geom_angle_atom_site_label_2
_geom_angle_atom_site_label_3
_geom_angle
_geom_angle_site_symmetry_1
_geom_angle_site_symmetry_3
_geom_angle_publ_flag
O14 Ho1 O3 74.29(11) . . ?
O14 Ho1 O10 152.18(11) . . ?
O3 Ho1 O10 130.65(11) . . ?
O14 Ho1 O11 105.04(11) . . ?
O3 Ho1 O11 139.22(12) . . ?
O10 Ho1 O11 65.57(12) . . ?
O14 Ho1 O13 60.46(11) . . ?
O3 Ho1 O13 73.41(11) . . ?
O10 Ho1 O13 110.13(11) . . ?
O11 Ho1 O13 142.88(11) . . ?
O14 Ho1 N19 75.19(13) . . ?
O3 Ho1 N19 138.15(13) . . ?
O10 Ho1 N19 77.11(13) . . ?
O11 Ho1 N19 76.55(14) . . ?
O13 Ho1 N19 66.85(13) . . ?
O14 Ho1 O4 119.49(12) . . ?
O3 Ho1 O4 64.83(12) . . ?
O10 Ho1 O4 86.21(12) . . ?
O11 Ho1 O4 82.20(12) . . ?
O13 Ho1 O4 134.91(12) . . ?
N19 Ho1 O4 157.00(14) . . ?
O14 Ho1 O9 130.00(11) . . ?
O3 Ho1 O9 74.79(11) . . ?
O10 Ho1 O9 60.70(11) . . ?
O11 Ho1 O9 123.96(11) . . ?
O13 Ho1 O9 73.56(11) . . ?
N19 Ho1 O9 104.99(14) . . ?
O4 Ho1 O9 79.69(12) . . ?
O14 Ho1 O12 67.29(11) . . ?
O3 Ho1 O12 85.34(12) . . ?
O10 Ho1 O12 120.19(12) . . ?
O11 Ho1 O12 58.86(12) . . ?
O13 Ho1 O12 127.05(11) . . ?
N19 Ho1 O12 108.22(15) . . ?
O4 Ho1 O12 66.78(13) . . ?
O9 Ho1 O12 145.94(11) . . ?
O14 Ho1 Zn4 133.73(8) . . ?
O3 Ho1 Zn4 145.57(8) . . ?
O10 Ho1 Zn4 32.76(8) . . ?
O11 Ho1 Zn4 32.86(8) . . ?
O13 Ho1 Zn4 133.84(7) . . ?
N19 Ho1 Zn4 75.63(10) . . ?
O4 Ho1 Zn4 81.76(9) . . ?
O9 Ho1 Zn4 91.97(8) . . ?
O12 Ho1 Zn4 89.11(8) . . ?
O14 Ho1 Ho2 44.24(8) . . ?
O3 Ho1 Ho2 39.88(8) . . ?
O10 Ho1 Ho2 145.16(8) . . ?
O11 Ho1 Ho2 147.93(8) . . ?
O13 Ho1 Ho2 40.70(7) . . ?
N19 Ho1 Ho2 98.65(10) . . ?
O4 Ho1 Ho2 104.05(9) . . ?
O9 Ho1 Ho2 88.05(8) . . ?
O12 Ho1 Ho2 94.18(8) . . ?
Zn4 Ho1 Ho2 174.087(12) . . ?
O14 Ho1 Ho3 38.06(7) . . ?
O3 Ho1 Ho3 98.81(8) . . ?
O10 Ho1 Ho3 116.31(8) . . ?
O11 Ho1 Ho3 104.37(8) . . ?
O13 Ho1 Ho3 42.02(7) . . ?
N19 Ho1 Ho3 41.38(10) . . ?
O4 Ho1 Ho3 157.38(9) . . ?
O9 Ho1 Ho3 112.29(7) . . ?
O12 Ho1 Ho3 97.70(8) . . ?
Zn4 Ho1 Ho3 115.614(12) . . ?
Ho2 Ho1 Ho3 59.093(8) . . ?
O2 Ho2 O3 142.18(11) . . ?
O2 Ho2 O13 75.29(11) . . ?
O3 Ho2 O13 74.95(11) . . ?
O2 Ho2 N10 97.07(15) . . ?
O3 Ho2 N10 87.49(15) . . ?
O13 Ho2 N10 134.40(14) . . ?
O2 Ho2 N7 90.66(14) . . ?
O3 Ho2 N7 103.79(14) . . ?
O13 Ho2 N7 75.39(14) . . ?
N10 Ho2 N7 150.21(16) . . ?
O2 Ho2 N1 74.95(12) . . ?
O3 Ho2 N1 142.52(12) . . ?
O13 Ho2 N1 136.11(13) . . ?
N10 Ho2 N1 80.84(16) . . ?
N7 Ho2 N1 73.46(16) . . ?
O2 Ho2 N2 144.62(18) . . ?
O3 Ho2 N2 73.17(18) . . ?
O13 Ho2 N2 128.57(17) . . ?
N10 Ho2 N2 82.98(19) . . ?
N7 Ho2 N2 74.39(19) . . ?
N1 Ho2 N2 70.13(19) . . ?
O2 Ho2 N2A 140.1(4) . . ?
O3 Ho2 N2A 76.6(4) . . ?
O13 Ho2 N2A 140.7(4) . . ?
N10 Ho2 N2A 69.8(5) . . ?
N7 Ho2 N2A 85.8(5) . . ?
N1 Ho2 N2A 65.9(4) . . ?
N2 Ho2 N2A 13.5(4) . . ?
O2 Ho2 O14 73.23(10) . . ?
O3 Ho2 O14 71.64(11) . . ?
O13 Ho2 O14 58.95(11) . . ?
N10 Ho2 O14 75.69(14) . . ?
N7 Ho2 O14 133.93(14) . . ?
N1 Ho2 O14 137.32(12) . . ?
N2 Ho2 O14 139.27(17) . . ?
N2A Ho2 O14 133.5(5) . . ?
O2 Ho2 Ho3 40.75(8) . . ?
O3 Ho2 Ho3 101.60(8) . . ?
O13 Ho2 Ho3 43.38(7) . . ?
N10 Ho2 Ho3 103.15(11) . . ?
N7 Ho2 Ho3 101.43(11) . . ?
N1 Ho2 Ho3 115.70(10) . . ?
N2 Ho2 Ho3 171.93(16) . . ?
N2A Ho2 Ho3 172.7(5) . . ?
O14 Ho2 Ho3 40.20(7) . . ?
O2 Ho2 Ho1 102.17(8) . . ?
O3 Ho2 Ho1 40.36(8) . . ?
O13 Ho2 Ho1 41.98(8) . . ?
N10 Ho2 Ho1 99.72(12) . . ?
N7 Ho2 Ho1 106.71(11) . . ?
N1 Ho2 Ho1 177.12(10) . . ?
N2 Ho2 Ho1 112.73(16) . . ?
N2A Ho2 Ho1 116.9(4) . . ?
O14 Ho2 Ho1 40.66(7) . . ?
Ho3 Ho2 Ho1 61.421(8) . . ?
O14 Ho3 O7 92.93(11) . . ?
O14 Ho3 O6 147.59(12) . . ?
O7 Ho3 O6 66.42(12) . . ?
O14 Ho3 O2 76.29(11) . . ?
O7 Ho3 O2 132.04(12) . . ?
O6 Ho3 O2 136.11(11) . . ?
O14 Ho3 N19 75.78(12) . . ?
O7 Ho3 N19 80.34(15) . . ?
O6 Ho3 N19 76.26(12) . . ?
O2 Ho3 N19 137.82(12) . . ?
O14 Ho3 O13 60.17(11) . . ?
O7 Ho3 O13 140.65(11) . . ?
O6 Ho3 O13 120.83(11) . . ?
O2 Ho3 O13 72.66(11) . . ?
N19 Ho3 O13 66.16(13) . . ?
O14 Ho3 O1 123.01(11) . . ?
O7 Ho3 O1 84.29(12) . . ?
O6 Ho3 O1 81.28(12) . . ?
O2 Ho3 O1 65.12(11) . . ?
N19 Ho3 O1 156.45(12) . . ?
O13 Ho3 O1 133.67(11) . . ?
O14 Ho3 O5 137.51(11) . . ?
O7 Ho3 O5 127.87(11) . . ?
O6 Ho3 O5 62.67(12) . . ?
O2 Ho3 O5 82.51(11) . . ?
N19 Ho3 O5 97.65(15) . . ?
O13 Ho3 O5 78.57(11) . . ?
O1 Ho3 O5 77.91(12) . . ?
O14 Ho3 Zn5 122.00(8) . . ?
O7 Ho3 Zn5 33.45(8) . . ?
O6 Ho3 Zn5 33.00(9) . . ?
O2 Ho3 Zn5 147.26(8) . . ?
N19 Ho3 Zn5 74.92(10) . . ?
O13 Ho3 Zn5 139.15(8) . . ?
O1 Ho3 Zn5 82.41(8) . . ?
O5 Ho3 Zn5 95.28(8) . . ?
O14 Ho3 Ho2 44.45(8) . . ?
O7 Ho3 Ho2 134.36(8) . . ?
O6 Ho3 Ho2 158.31(9) . . ?
O2 Ho3 Ho2 40.00(7) . . ?
N19 Ho3 Ho2 99.07(9) . . ?
O13 Ho3 Ho2 41.07(7) . . ?
O1 Ho3 Ho2 104.43(8) . . ?
O5 Ho3 Ho2 97.61(8) . . ?
Zn5 Ho3 Ho2 166.421(13) . . ?
O14 Ho3 Ho1 38.65(8) . . ?
O7 Ho3 Ho1 99.84(8) . . ?
O6 Ho3 Ho1 117.53(8) . . ?
O2 Ho3 Ho1 99.49(7) . . ?
N19 Ho3 Ho1 41.43(9) . . ?
O13 Ho3 Ho1 41.05(8) . . ?
O1 Ho3 Ho1 160.92(8) . . ?
O5 Ho3 Ho1 112.58(8) . . ?
Zn5 Ho3 Ho1 111.288(13) . . ?
Ho2 Ho3 Ho1 59.486(6) . . ?
O10 Zn4 O11 77.40(14) . . ?
O10 Zn4 N16 115.15(17) . . ?
O11 Zn4 N16 108.80(18) . . ?
O10 Zn4 N5 89.95(16) . . ?
O11 Zn4 N5 146.77(16) . . ?
N16 Zn4 N5 104.4(2) . . ?
O10 Zn4 N6 139.42(15) . . ?
O11 Zn4 N6 88.60(17) . . ?
N16 Zn4 N6 105.40(19) . . ?
N5 Zn4 N6 81.27(18) . . ?
O10 Zn4 Ho1 38.70(9) . . ?
O11 Zn4 Ho1 38.77(10) . . ?
N16 Zn4 Ho1 116.93(15) . . ?
N5 Zn4 Ho1 123.36(13) . . ?
N6 Zn4 Ho1 119.30(13) . . ?
O6 Zn5 N3 89.45(17) . . ?
O6 Zn5 O7 78.04(14) . . ?
N3 Zn5 O7 148.02(17) . . ?
O6 Zn5 N4 138.31(16) . . ?
N3 Zn5 N4 81.84(19) . . ?
O7 Zn5 N4 88.16(16) . . ?
O6 Zn5 N13 118.19(18) . . ?
N3 Zn5 N13 103.46(18) . . ?
O7 Zn5 N13 108.41(17) . . ?
N4 Zn5 N13 103.5(2) . . ?
O6 Zn5 Ho3 39.20(9) . . ?
N3 Zn5 Ho3 122.02(14) . . ?
O7 Zn5 Ho3 38.87(10) . . ?
N4 Zn5 Ho3 116.33(12) . . ?
N13 Zn5 Ho3 121.74(13) . . ?
C8 N1 C9 117.9(5) . . ?
C8 N1 C9A 108.7(9) . . ?
C9 N1 C9A 23.6(9) . . ?
C8 N1 Ho2 129.4(3) . . ?
C9 N1 Ho2 112.7(4) . . ?
C9A N1 Ho2 117.2(9) . . ?
C11 N2 C10 116.4(7) . . ?
C11 N2 Ho2 128.4(6) . . ?
C10 N2 Ho2 111.9(4) . . ?
C11A N2A C10A 123.1(18) . . ?
C11A N2A Ho2 119.9(14) . . ?
C10A N2A Ho2 111.9(11) . . ?
C26 N3 C27 122.5(5) . . ?
C26 N3 Zn5 128.4(4) . . ?
C27 N3 Zn5 109.1(4) . . ?
C29 N4 C28 122.3(5) . . ?
C29 N4 Zn5 123.2(4) . . ?
C28 N4 Zn5 114.2(4) . . ?
C44 N5 C45 123.1(5) . . ?
C44 N5 Zn4 127.0(4) . . ?
C45 N5 Zn4 109.9(4) . . ?
C47 N6 C46 121.9(5) . . ?
C47 N6 Zn4 124.4(4) . . ?
C46 N6 Zn4 113.7(4) . . ?
N8 N7 Ho2 130.2(4) . . ?
N9 N8 N7 178.4(7) . . ?
N11A N10 N11 14.8(12) . . ?
N11A N10 Ho2 136.4(9) . . ?
N11 N10 Ho2 139.1(9) . . ?
N10 N11 N12 174.7(16) . . ?
N10 N11A N12A 178.1(18) . . ?
N14 N13 N14A 125.9(10) . . ?
N14 N13 Zn5 115.0(7) . . ?
N14A N13 Zn5 117.2(7) . . ?
N15 N14 N13 167.1(18) . . ?
N13 N14A N15A 172.7(17) . . ?
N17 N16 Zn4 128.9(5) . . ?
N16 N17 N18 173.0(7) . . ?
N20 N19 Ho3 132.7(3) . . ?
N20 N19 Ho1 129.6(3) . . ?
Ho3 N19 Ho1 97.19(13) . . ?
N21 N20 N19 179.1(6) . . ?
C2 O1 C1 114.1(4) . . ?
C2 O1 Ho3 120.0(3) . . ?
C1 O1 Ho3 125.1(3) . . ?
C7 O2 Ho2 136.3(3) . . ?
C7 O2 Ho3 124.1(3) . . ?
Ho2 O2 Ho3 99.25(12) . . ?
C17 O3 Ho2 135.3(3) . . ?
C17 O3 Ho1 124.0(3) . . ?
Ho2 O3 Ho1 99.76(11) . . ?
C16 O4 C18 114.7(4) . . ?
C16 O4 Ho1 119.0(3) . . ?
C18 O4 Ho1 125.1(3) . . ?
C20 O5 C19 115.4(4) . . ?
C20 O5 Ho3 116.6(3) . . ?
C19 O5 Ho3 127.7(3) . . ?
C25 O6 Zn5 125.9(3) . . ?
C25 O6 Ho3 124.1(3) . . ?
Zn5 O6 Ho3 107.79(15) . . ?
C35 O7 Zn5 119.6(3) . . ?
C35 O7 Ho3 132.8(3) . . ?
Zn5 O7 Ho3 107.68(15) . . ?
C34 O8 C36 117.6(4) . . ?
C38 O9 C37 116.0(4) . . ?
C38 O9 Ho1 115.0(3) . . ?
C37 O9 Ho1 127.5(3) . . ?
C43 O10 Zn4 125.2(3) . . ?
C43 O10 Ho1 125.7(3) . . ?
Zn4 O10 Ho1 108.54(14) . . ?
C53 O11 Zn4 121.5(3) . . ?
C53 O11 Ho1 130.1(3) . . ?
Zn4 O11 Ho1 108.38(15) . . ?
C52 O12 C54 118.2(5) . . ?
C52 O12 Ho1 113.4(3) . . ?
C54 O12 Ho1 127.9(4) . . ?
Ho2 O13 Ho1 97.33(11) . . ?
Ho2 O13 Ho3 95.54(11) . . ?
Ho1 O13 Ho3 96.93(12) . . ?
Ho3 O14 Ho1 103.29(12) . . ?
Ho3 O14 Ho2 95.35(11) . . ?
Ho1 O14 Ho2 95.09(11) . . ?
C3 C2 O1 124.9(4) . . ?
C3 C2 C7 121.5(5) . . ?
O1 C2 C7 113.6(4) . . ?
C2 C3 C4 119.5(5) . . ?
C5 C4 C3 119.9(5) . . ?
C4 C5 C6 121.8(5) . . ?
C7 C6 C5 118.8(5) . . ?
C7 C6 C8 124.3(4) . . ?
C5 C6 C8 116.8(5) . . ?
O2 C7 C6 124.9(4) . . ?
O2 C7 C2 116.7(4) . . ?
C6 C7 C2 118.3(4) . . ?
N1 C8 C6 127.9(5) . . ?
N1 C9 C10 110.6(6) . . ?
N2 C10 C9 109.7(7) . . ?
N2 C11 C12 123.5(8) . . ?
C10A C9A N1 100.8(17) . . ?
C9A C10A N2A 115.5(18) . . ?
N2A C11A C12 116.6(18) . . ?
C13 C12 C17 118.6(6) . . ?
C13 C12 C11 115.3(6) . . ?
C17 C12 C11 125.9(5) . . ?
C13 C12 C11A 117.4(10) . . ?
C17 C12 C11A 122.4(9) . . ?
C11 C12 C11A 16.7(10) . . ?
C14 C13 C12 121.9(6) . . ?
C13 C14 C15 119.4(6) . . ?
C16 C15 C14 120.7(7) . . ?
C15 C16 O4 124.8(6) . . ?
C15 C16 C17 121.1(6) . . ?
O4 C16 C17 114.2(4) . . ?
O3 C17 C16 117.9(5) . . ?
O3 C17 C12 123.8(5) . . ?
C16 C17 C12 118.2(4) . . ?
C21 C20 O5 125.6(5) . . ?
C21 C20 C25 122.1(5) . . ?
O5 C20 C25 112.3(5) . . ?
C20 C21 C22 120.1(6) . . ?
C21 C22 C23 119.9(6) . . ?
C22 C23 C24 121.3(6) . . ?
C25 C24 C23 119.1(6) . . ?
C25 C24 C26 122.8(5) . . ?
C23 C24 C26 118.0(5) . . ?
O6 C25 C24 126.5(5) . . ?
O6 C25 C20 116.1(5) . . ?
C24 C25 C20 117.3(5) . . ?
N3 C26 C24 124.5(5) . . ?
N3 C27 C28 108.7(5) . . ?
N4 C28 C27 109.0(5) . . ?
N4 C29 C30 125.3(5) . . ?
C35 C30 C31 117.6(5) . . ?
C35 C30 C29 123.5(5) . . ?
C31 C30 C29 118.9(5) . . ?
C32 C31 C30 122.2(6) . . ?
C31 C32 C33 120.4(6) . . ?
C34 C33 C32 119.0(6) . . ?
C33 C34 O8 124.8(5) . . ?
C33 C34 C35 122.0(5) . . ?
O8 C34 C35 113.2(4) . . ?
O7 C35 C30 124.0(5) . . ?
O7 C35 C34 117.2(5) . . ?
C30 C35 C34 118.8(5) . . ?
C39 C38 O9 125.9(5) . . ?
C39 C38 C43 121.5(5) . . ?
O9 C38 C43 112.5(4) . . ?
C38 C39 C40 119.0(6) . . ?
C41 C40 C39 120.7(6) . . ?
C40 C41 C42 122.2(6) . . ?
C41 C42 C43 118.3(5) . . ?
C41 C42 C44 117.8(5) . . ?
C43 C42 C44 123.9(5) . . ?
O10 C43 C38 116.8(4) . . ?
O10 C43 C42 125.1(5) . . ?
C38 C43 C42 118.2(5) . . ?
N5 C44 C42 125.3(5) . . ?
N5 C45 C46 108.4(5) . . ?
N6 C46 C45 110.1(4) . . ?
N6 C47 C48 124.6(5) . . ?
C49 C48 C53 117.9(5) . . ?
C49 C48 C47 117.9(5) . . ?
C53 C48 C47 124.1(5) . . ?
C50 C49 C48 122.8(6) . . ?
C49 C50 C51 120.1(6) . . ?
C50 C51 C52 118.3(6) . . ?
C53 C52 O12 113.4(5) . . ?
C53 C52 C51 122.5(6) . . ?
O12 C52 C51 124.2(5) . . ?
O11 C53 C52 117.9(5) . . ?
O11 C53 C48 123.9(5) . . ?
C52 C53 C48 118.2(5) . . ?

loop_
_geom_bond_atom_site_label_1
_geom_bond_atom_site_label_2
_geom_bond_distance
_geom_bond_site_symmetry_2
_geom_bond_publ_flag
Ho1 O14 2.330(3) . ?
Ho1 O3 2.340(3) . ?
Ho1 O10 2.340(3) . ?
Ho1 O11 2.341(4) . ?
Ho1 O13 2.401(3) . ?
Ho1 N19 2.421(4) . ?
Ho1 O4 2.493(3) . ?
Ho1 O9 2.659(4) . ?
Ho1 O12 2.815(4) . ?
Ho1 Zn4 3.5484(7) . ?
Ho1 Ho2 3.5609(4) . ?
Ho1 Ho3 3.6297(4) . ?
Ho2 O2 2.310(3) . ?
Ho2 O3 2.317(3) . ?
Ho2 O13 2.341(3) . ?
Ho2 N10 2.375(5) . ?
Ho2 N7 2.458(5) . ?
Ho2 N1 2.482(5) . ?
Ho2 N2 2.483(6) . ?
Ho2 N2A 2.490(17) . ?
Ho2 O14 2.494(3) . ?
Ho2 Ho3 3.5464(4) . ?
Ho3 O14 2.299(3) . ?
Ho3 O7 2.316(3) . ?
Ho3 O6 2.334(3) . ?
Ho3 O2 2.345(3) . ?
Ho3 N19 2.419(4) . ?
Ho3 O13 2.447(3) . ?
Ho3 O1 2.463(3) . ?
Ho3 O5 2.529(3) . ?
Ho3 Zn5 3.5159(7) . ?
Zn4 O10 2.025(3) . ?
Zn4 O11 2.029(4) . ?
Zn4 N16 2.037(4) . ?
Zn4 N5 2.047(5) . ?
Zn4 N6 2.054(4) . ?
Zn5 O6 2.011(4) . ?
Zn5 N3 2.030(5) . ?
Zn5 O7 2.034(3) . ?
Zn5 N4 2.047(5) . ?
Zn5 N13 2.055(5) . ?
N1 C8 1.292(7) . ?
N1 C9 1.467(9) . ?
N1 C9A 1.47(2) . ?
N2 C11 1.291(11) . ?
N2 C10 1.459(11) . ?
N2A C11A 1.44(3) . ?
N2A C10A 1.53(3) . ?
N3 C26 1.270(8) . ?
N3 C27 1.473(8) . ?
N4 C29 1.256(7) . ?
N4 C28 1.448(7) . ?
N5 C44 1.271(7) . ?
N5 C45 1.465(7) . ?
N6 C47 1.271(7) . ?
N6 C46 1.469(7) . ?
N7 N8 1.144(6) . ?
N8 N9 1.138(6) . ?
N10 N11A 1.122(7) . ?
N10 N11 1.122(7) . ?
N11 N12 1.129(8) . ?
N11A N12A 1.129(8) . ?
N13 N14 1.110(7) . ?
N13 N14A 1.112(8) . ?
N14 N15 1.105(9) . ?
N14A N15A 1.121(9) . ?
N16 N17 1.034(6) . ?
N17 N18 1.177(6) . ?
N19 N20 1.172(5) . ?
N20 N21 1.141(5) . ?
O1 C2 1.388(6) . ?
O1 C1 1.439(7) . ?
O2 C7 1.348(5) . ?
O3 C17 1.343(5) . ?
O4 C16 1.378(7) . ?
O4 C18 1.460(7) . ?
O5 C20 1.390(6) . ?
O5 C19 1.440(7) . ?
O6 C25 1.315(6) . ?
O7 C35 1.328(6) . ?
O8 C34 1.384(6) . ?
O8 C36 1.432(7) . ?
O9 C38 1.377(6) . ?
O9 C37 1.438(6) . ?
O10 C43 1.330(6) . ?
O11 C53 1.340(6) . ?
O12 C52 1.391(7) . ?
O12 C54 1.426(7) . ?
C2 C3 1.371(7) . ?
C2 C7 1.427(6) . ?
C3 C4 1.402(8) . ?
C4 C5 1.360(8) . ?
C5 C6 1.415(7) . ?
C6 C7 1.395(7) . ?
C6 C8 1.433(7) . ?
C9 C10 1.524(12) . ?
C11 C12 1.426(12) . ?
C9A C10A 1.41(3) . ?
C11A C12 1.46(3) . ?
C12 C13 1.400(8) . ?
C12 C17 1.412(8) . ?
C13 C14 1.362(10) . ?
C14 C15 1.374(10) . ?
C15 C16 1.370(8) . ?
C16 C17 1.399(8) . ?
C20 C21 1.371(8) . ?
C20 C25 1.427(8) . ?
C21 C22 1.381(8) . ?
C22 C23 1.386(9) . ?
C23 C24 1.416(8) . ?
C24 C25 1.415(8) . ?
C24 C26 1.459(9) . ?
C27 C28 1.547(9) . ?
C29 C30 1.462(8) . ?
C30 C35 1.406(8) . ?
C30 C31 1.420(8) . ?
C31 C32 1.344(9) . ?
C32 C33 1.399(9) . ?
C33 C34 1.365(8) . ?
C34 C35 1.409(7) . ?
C38 C39 1.366(8) . ?
C38 C43 1.412(7) . ?
C39 C40 1.392(8) . ?
C40 C41 1.344(9) . ?
C41 C42 1.390(8) . ?
C42 C43 1.416(7) . ?
C42 C44 1.464(8) . ?
C45 C46 1.538(8) . ?
C47 C48 1.467(8) . ?
C48 C49 1.408(8) . ?
C48 C53 1.410(8) . ?
C49 C50 1.348(9) . ?
C50 C51 1.383(10) . ?
C51 C52 1.400(8) . ?
C52 C53 1.387(8) . ?
C100 O100 1.483(10) . ?
C200 O200 1.480(9) . ?
C101 O101 1.485(9) . ?
C201 O201 1.482(10) . ?
C102 O102 1.485(10) . ?
C202 O202 1.492(9) . ?
O103 C103 1.489(10) . ?
